data_4110014
loop_
_publ_author_name
'Constantinos J. Milios'
'Ross Inglis'
'Alina Vinslava'
'Rashmi Bagai'
'Wolfgang Wernsdorfer'
'Simon Parsons'
'Spyros P. Perlepes'
'George Christou'
'Euan K. Brechin'

_publ_contact_author_email R.D.L.Johnstone@sms.ed.ac.uk
_publ_contact_author_name R.D.L.Johnstone
_publ_section_title
;
 Toward a Magnetostructural Correlation for a Family of Mn6SMMs
;
_journal_name_full 'Journal of the American Chemical Society'
_journal_page_first 12505
_journal_page_last 12511
_journal_paper_doi 10.1021/ja0736616
_journal_volume 129
_journal_year 2007
_chemical_compound_source 'C.Milios reaction CM2680'
_chemical_formula_moiety '[Mn3(C8O2N)3(EtO)2(C5SO2)(H2O)][EtOH]'
_chemical_formula_sum 'C70 H88 Mn6 N6 O26 S2'
_chemical_formula_weight 1823.22
_space_group_IT_number 2
_symmetry_cell_setting triclinic
_symmetry_Int_Tables_number 2
_symmetry_space_group_name_Hall '-P 1'
_symmetry_space_group_name_H-M 'P -1'
_atom_sites_solution_hydrogens geom
_atom_sites_solution_primary direct
_atom_sites_solution_secondary difmap
_audit_creation_date 06-11-17
_audit_creation_method SHELXL-97
_cell_angle_alpha 67.6930(10)
_cell_angle_beta 70.4790(10)
_cell_angle_gamma 75.7410(10)
_cell_formula_units_Z 1
_cell_length_a 11.1507(3)
_cell_length_b 13.9643(3)
_cell_length_c 14.3862(3)
_cell_measurement_reflns_used 5707
_cell_measurement_temperature 150(2)
_cell_measurement_theta_max 29.71
_cell_measurement_theta_min 2.17
_cell_volume 1934.91(8)
_computing_cell_refinement Saint
_computing_data_collection Smart
_computing_data_reduction Saint
_computing_molecular_graphics Shelx
_computing_publication_material Platon
_computing_structure_refinement 'SHELXL-97 (Sheldrick, 1997)'
_computing_structure_solution Sir92
_diffrn_ambient_temperature 150(2)
_diffrn_measured_fraction_theta_full 0.998
_diffrn_measured_fraction_theta_max 0.923
_diffrn_measurement_device_type 'Bruker Smart Apex CCD'
_diffrn_measurement_method 'Phi and Omega Scans'
_diffrn_radiation_monochromator graphite
_diffrn_radiation_type MoK\a
_diffrn_radiation_wavelength 0.71073
_diffrn_reflns_av_R_equivalents 0.0573
_diffrn_reflns_av_sigmaI/netI 0.0614
_diffrn_reflns_limit_h_max 15
_diffrn_reflns_limit_h_min -15
_diffrn_reflns_limit_k_max 19
_diffrn_reflns_limit_k_min -19
_diffrn_reflns_limit_l_max 19
_diffrn_reflns_limit_l_min -19
_diffrn_reflns_number 37856
_diffrn_reflns_theta_full 27.51
_diffrn_reflns_theta_max 30.45
_diffrn_reflns_theta_min 1.85
_diffrn_source 'fine-focus sealed tube'
_exptl_absorpt_coefficient_mu 1.086
_exptl_absorpt_correction_T_max 0.8214
_exptl_absorpt_correction_T_min 0.5994
_exptl_absorpt_correction_type multi-scan
_exptl_absorpt_process_details 'SADABS version 2006/1'
_exptl_crystal_colour black
_exptl_crystal_density_diffrn 1.565
_exptl_crystal_description block
_exptl_crystal_F_000 940
_exptl_crystal_recrystallization_method
;
From MeOH
;
_exptl_crystal_size_max 0.25
_exptl_crystal_size_mid 0.23
_exptl_crystal_size_min 0.18
_refine_diff_density_max 1.318
_refine_diff_density_min -0.589
_refine_diff_density_rms 0.115
_refine_ls_extinction_method none
_refine_ls_goodness_of_fit_ref 1.181
_refine_ls_hydrogen_treatment riding
_refine_ls_matrix_type full
_refine_ls_number_parameters 514
_refine_ls_number_reflns 10855
_refine_ls_number_restraints 7
_refine_ls_restrained_S_all 1.181
_refine_ls_R_factor_all 0.0816
_refine_ls_R_factor_gt 0.0658
_refine_ls_shift/su_max 0.001
_refine_ls_shift/su_mean 0.000
_refine_ls_structure_factor_coef Fsqd
_refine_ls_weighting_details 'calc w=1/[\s^2^(Fo^2^)+(0.0533P)^2^+2.3642P] where P=(Fo^2^+2Fc^2^)/3'
_refine_ls_weighting_scheme calc
_refine_ls_wR_factor_gt 0.1406
_refine_ls_wR_factor_ref 0.1473
_reflns_number_gt 9148
_reflns_number_total 10855
_reflns_threshold_expression >2sigma(I)
_cod_data_source_file ja0736616si20070712_055335_10.cif
_cod_data_source_block eb6149
_cod_database_code 4110014

loop_
_symmetry_equiv_pos_as_xyz
'x, y, z'
'-x, -y, -z'

loop_
_atom_site_label
_atom_site_type_symbol
_atom_site_fract_x
_atom_site_fract_y
_atom_site_fract_z
_atom_site_U_iso_or_equiv
_atom_site_adp_type
_atom_site_occupancy
_atom_site_symmetry_multiplicity
_atom_site_calc_flag
_atom_site_refinement_flags
_atom_site_disorder_assembly
_atom_site_disorder_group
Mn1 Mn 0.36226(4) 0.25226(3) 0.70029(3) 0.01383(11) Uani 1 1 d . . .
Mn2 Mn 0.53447(4) 0.43913(3) 0.61418(3) 0.01292(10) Uani 1 1 d . . .
Mn3 Mn 0.59809(4) 0.27025(4) 0.49137(3) 0.01476(11) Uani 1 1 d . . .
O11 O 0.2340(2) 0.17585(17) 0.79828(18) 0.0201(5) Uani 1 1 d . . .
C11 C 0.2498(3) 0.0734(2) 0.8473(2) 0.0177(6) Uani 1 1 d . . .
C21 C 0.1710(3) 0.0356(3) 0.9490(3) 0.0250(7) Uani 1 1 d . . .
H21 H 0.1105 0.0836 0.9798 0.030 Uiso 1 1 calc R . .
C31 C 0.1796(4) -0.0693(3) 1.0049(3) 0.0306(8) Uani 1 1 d . . .
H31 H 0.1249 -0.0931 1.0734 0.037 Uiso 1 1 calc R . .
C41 C 0.2679(4) -0.1407(3) 0.9615(3) 0.0291(8) Uani 1 1 d . . .
H41 H 0.2750 -0.2131 1.0005 0.035 Uiso 1 1 calc R . .
C51 C 0.3448(3) -0.1056(3) 0.8619(3) 0.0242(7) Uani 1 1 d . . .
H51 H 0.4038 -0.1549 0.8323 0.029 Uiso 1 1 calc R . .
C61 C 0.3392(3) 0.0013(2) 0.8019(2) 0.0174(6) Uani 1 1 d . . .
C71 C 0.4199(3) 0.0338(2) 0.6933(2) 0.0164(6) Uani 1 1 d . . .
N71 N 0.4323(2) 0.1316(2) 0.6447(2) 0.0164(5) Uani 1 1 d . . .
O71 O 0.4984(2) 0.15942(17) 0.54021(16) 0.0189(4) Uani 1 1 d . . .
C81 C 0.4849(4) -0.0472(3) 0.6409(3) 0.0251(7) Uani 1 1 d . . .
H81A H 0.5360 -0.0138 0.5702 0.038 Uiso 1 1 calc R . .
H81B H 0.4198 -0.0807 0.6372 0.038 Uiso 1 1 calc R . .
H81C H 0.5411 -0.0999 0.6810 0.038 Uiso 1 1 calc R . .
O12 O 0.5467(2) 0.57473(16) 0.60952(16) 0.0159(4) Uani 1 1 d . . .
C12 C 0.5387(3) 0.5904(2) 0.6989(2) 0.0157(6) Uani 1 1 d . . .
C22 C 0.6225(3) 0.6531(3) 0.6941(3) 0.0207(6) Uani 1 1 d . . .
H22 H 0.6838 0.6810 0.6302 0.025 Uiso 1 1 calc R . .
C32 C 0.6162(3) 0.6747(3) 0.7825(3) 0.0236(7) Uani 1 1 d . . .
H32 H 0.6737 0.7170 0.7790 0.028 Uiso 1 1 calc R . .
C42 C 0.5266(3) 0.6349(3) 0.8756(3) 0.0239(7) Uani 1 1 d . . .
H42 H 0.5229 0.6491 0.9362 0.029 Uiso 1 1 calc R . .
C52 C 0.4428(3) 0.5743(3) 0.8800(2) 0.0205(6) Uani 1 1 d . . .
H52 H 0.3804 0.5485 0.9439 0.025 Uiso 1 1 calc R . .
C62 C 0.4471(3) 0.5498(2) 0.7927(2) 0.0170(6) Uani 1 1 d . . .
C72 C 0.3559(3) 0.4832(2) 0.8037(2) 0.0164(6) Uani 1 1 d . . .
N72 N 0.3853(2) 0.4280(2) 0.74186(19) 0.0145(5) Uani 1 1 d . . .
O72 O 0.2985(2) 0.36595(17) 0.75769(17) 0.0173(4) Uani 1 1 d . . .
C82 C 0.2298(3) 0.4781(3) 0.8860(3) 0.0260(7) Uani 1 1 d . . .
H82A H 0.1679 0.4574 0.8648 0.039 Uiso 1 1 calc R . .
H82B H 0.1973 0.5469 0.8948 0.039 Uiso 1 1 calc R . .
H82C H 0.2422 0.4266 0.9522 0.039 Uiso 1 1 calc R . .
O13 O 0.6845(2) 0.23798(18) 0.36954(17) 0.0191(5) Uani 1 1 d . . .
C13 C 0.8035(3) 0.2527(2) 0.3121(2) 0.0185(6) Uani 1 1 d . . .
C23 C 0.8554(3) 0.2046(3) 0.2345(3) 0.0255(7) Uani 1 1 d . . .
H23 H 0.8045 0.1652 0.2254 0.031 Uiso 1 1 calc R . .
C33 C 0.9791(4) 0.2139(3) 0.1713(3) 0.0330(9) Uani 1 1 d . . .
H33 H 1.0120 0.1814 0.1188 0.040 Uiso 1 1 calc R . .
C43 C 1.0554(4) 0.2701(3) 0.1840(3) 0.0313(8) Uani 1 1 d . . .
H43 H 1.1417 0.2740 0.1423 0.038 Uiso 1 1 calc R . .
C53 C 1.0054(3) 0.3201(3) 0.2573(3) 0.0253(7) Uani 1 1 d . . .
H53 H 1.0578 0.3596 0.2647 0.030 Uiso 1 1 calc R . .
C63 C 0.8783(3) 0.3146(2) 0.3222(2) 0.0182(6) Uani 1 1 d . . .
C73 C 0.8245(3) 0.3843(2) 0.3856(2) 0.0159(6) Uani 1 1 d . . .
N73 N 0.7054(2) 0.3839(2) 0.4401(2) 0.0156(5) Uani 1 1 d . . .
O73 O 0.6500(2) 0.46803(16) 0.47764(16) 0.0173(4) Uani 1 1 d . . .
C83 C 0.9022(3) 0.4586(3) 0.3834(3) 0.0224(7) Uani 1 1 d . . .
H83A H 0.8996 0.5216 0.3226 0.034 Uiso 1 1 calc R . .
H83B H 0.9914 0.4253 0.3789 0.034 Uiso 1 1 calc R . .
H83C H 0.8668 0.4776 0.4472 0.034 Uiso 1 1 calc R . .
O14 O 0.6587(2) 0.35501(19) 0.71279(19) 0.0246(5) Uani 1 1 d . . .
C14 C 0.7778(3) 0.3204(2) 0.7043(2) 0.0189(6) Uani 1 1 d . . .
O24 O 0.8452(2) 0.2695(2) 0.6450(2) 0.0277(6) Uani 1 1 d . . .
C24 C 0.8378(3) 0.3405(2) 0.7723(2) 0.0169(6) Uani 1 1 d . B .
C34 C 0.7774(3) 0.4073(3) 0.8301(3) 0.0219(7) Uani 1 1 d D . .
H34 H 0.6943 0.4457 0.8303 0.026 Uiso 1 1 calc RD A 1
S34 S 0.86750(11) 0.41211(10) 0.89870(9) 0.0267(4) Uani 0.667(5) 1 d P B 1
C44 C 0.99457(17) 0.32459(15) 0.86737(15) 0.0299(6) Uani 0.667(5) 1 d P B 1
H44A H 1.0693 0.3006 0.8921 0.036 Uiso 0.667(5) 1 calc PR B 1
C44' C 0.86750(11) 0.41211(10) 0.89870(9) 0.0267(4) Uani 0.333(5) 1 d P B 2
H44C H 0.8521 0.4524 0.9429 0.032 Uiso 0.333(5) 1 calc PR B 2
S34' S 0.99457(17) 0.32459(15) 0.86737(15) 0.0299(6) Uani 0.333(5) 1 d P B 2
C54 C 0.9592(3) 0.2926(2) 0.7875(2) 0.0180(6) Uani 1 1 d D . .
H54 H 1.0144 0.2455 0.7529 0.022 Uiso 1 1 calc RD B 1
O15 O 0.5045(2) 0.1828(2) 0.80317(19) 0.0241(5) Uani 1 1 d D . .
H15O H 0.559(3) 0.222(3) 0.781(3) 0.029 Uiso 1 1 d D . .
C15 C 0.4877(4) 0.1332(3) 0.9123(3) 0.0344(9) Uani 1 1 d . . .
H15A H 0.5725 0.1166 0.9268 0.041 Uiso 1 1 calc R . .
H15B H 0.4547 0.0663 0.9333 0.041 Uiso 1 1 calc R . .
C25 C 0.3998(5) 0.1953(5) 0.9768(4) 0.0566(14) Uani 1 1 d . . .
H25A H 0.4366 0.2579 0.9627 0.085 Uiso 1 1 calc R . .
H25B H 0.3872 0.1534 1.0506 0.085 Uiso 1 1 calc R . .
H25C H 0.3169 0.2160 0.9599 0.085 Uiso 1 1 calc R . .
O16 O 0.7397(3) 0.17068(19) 0.5751(2) 0.0291(6) Uani 1 1 d D . .
H16O H 0.7713(8) 0.2003(7) 0.6010(6) 0.044 Uiso 1 1 d RD . .
C16 C 0.7839(4) 0.0616(3) 0.5986(3) 0.0291(8) Uani 1 1 d . . .
H16A H 0.8779 0.0513 0.5675 0.035 Uiso 1 1 calc R . .
H16B H 0.7431 0.0318 0.5663 0.035 Uiso 1 1 calc R . .
C26 C 0.7552(5) 0.0040(4) 0.7131(4) 0.0476(11) Uani 1 1 d . . .
H26A H 0.7970 0.0321 0.7455 0.071 Uiso 1 1 calc R . .
H26B H 0.7877 -0.0703 0.7249 0.071 Uiso 1 1 calc R . .
H26C H 0.6621 0.0125 0.7442 0.071 Uiso 1 1 calc R . .
O17 O 0.2561(2) 0.32516(19) 0.58155(19) 0.0224(5) Uani 1 1 d D . .
H17A H 0.302(4) 0.362(3) 0.527(2) 0.034 Uiso 1 1 d D . .
H17B H 0.205(3) 0.305(3) 0.565(3) 0.027 Uiso 1 1 d D . .
O123 O 0.50107(19) 0.32056(16) 0.60230(16) 0.0139(4) Uani 1 1 d . . .
O1 O 0.0956(2) 0.2586(2) 0.5238(2) 0.0307(6) Uani 1 1 d D . .
H1O H 0.0179(19) 0.2645(2) 0.5489(6) 0.046 Uiso 1 1 d RD . .
C1 C 0.1273(4) 0.1567(3) 0.5150(3) 0.0378(9) Uani 1 1 d . . .
H1A H 0.2155 0.1495 0.4692 0.045 Uiso 1 1 calc R . .
H1B H 0.0679 0.1477 0.4818 0.045 Uiso 1 1 calc R . .
C2 C 0.1195(5) 0.0724(4) 0.6185(4) 0.0446(11) Uani 1 1 d . . .
H2A H 0.1775 0.0813 0.6520 0.067 Uiso 1 1 calc R . .
H2B H 0.1447 0.0040 0.6082 0.067 Uiso 1 1 calc R . .
H2C H 0.0313 0.0768 0.6629 0.067 Uiso 1 1 calc R . .

loop_
_atom_site_aniso_label
_atom_site_aniso_U_11
_atom_site_aniso_U_22
_atom_site_aniso_U_33
_atom_site_aniso_U_23
_atom_site_aniso_U_13
_atom_site_aniso_U_12
Mn1 0.0144(2) 0.0106(2) 0.0149(2) -0.00405(17) -0.00256(17) -0.00089(16)
Mn2 0.0146(2) 0.0110(2) 0.0129(2) -0.00493(16) -0.00278(16) -0.00094(16)
Mn3 0.0178(2) 0.0130(2) 0.0135(2) -0.00586(17) -0.00217(17) -0.00244(17)
O11 0.0174(10) 0.0128(11) 0.0241(12) -0.0040(9) -0.0007(9) -0.0013(8)
C11 0.0165(14) 0.0142(14) 0.0213(15) -0.0029(12) -0.0063(12) -0.0032(11)
C21 0.0253(17) 0.0230(17) 0.0207(16) -0.0044(13) 0.0002(13) -0.0060(13)
C31 0.034(2) 0.030(2) 0.0197(17) -0.0001(14) 0.0005(15) -0.0138(16)
C41 0.036(2) 0.0171(17) 0.0300(19) 0.0015(14) -0.0119(16) -0.0067(14)
C51 0.0290(17) 0.0150(15) 0.0275(17) -0.0039(13) -0.0115(14) -0.0004(13)
C61 0.0198(15) 0.0163(15) 0.0172(14) -0.0033(12) -0.0083(12) -0.0033(11)
C71 0.0174(14) 0.0141(14) 0.0186(14) -0.0052(11) -0.0072(12) -0.0006(11)
N71 0.0167(12) 0.0162(13) 0.0170(12) -0.0076(10) -0.0041(10) -0.0009(10)
O71 0.0244(11) 0.0178(11) 0.0140(10) -0.0060(9) 0.0003(9) -0.0082(9)
C81 0.0343(19) 0.0145(15) 0.0273(17) -0.0112(13) -0.0049(14) -0.0019(13)
O12 0.0201(10) 0.0130(10) 0.0152(10) -0.0054(8) -0.0045(8) -0.0025(8)
C12 0.0177(14) 0.0120(14) 0.0195(14) -0.0066(11) -0.0087(11) 0.0021(11)
C22 0.0227(16) 0.0172(15) 0.0234(16) -0.0065(13) -0.0070(13) -0.0036(12)
C32 0.0286(17) 0.0186(16) 0.0313(18) -0.0111(14) -0.0154(14) -0.0014(13)
C42 0.0326(18) 0.0232(17) 0.0239(16) -0.0144(14) -0.0141(14) 0.0024(14)
C52 0.0254(16) 0.0193(16) 0.0173(15) -0.0080(12) -0.0072(12) 0.0016(12)
C62 0.0194(14) 0.0156(14) 0.0179(14) -0.0083(12) -0.0071(12) 0.0016(11)
C72 0.0186(14) 0.0144(14) 0.0141(14) -0.0048(11) -0.0043(11) 0.0015(11)
N72 0.0151(12) 0.0124(12) 0.0143(12) -0.0026(9) -0.0046(9) -0.0006(9)
O72 0.0169(10) 0.0149(11) 0.0212(11) -0.0084(9) -0.0043(9) -0.0012(8)
C82 0.0257(17) 0.0267(18) 0.0239(17) -0.0137(14) 0.0040(14) -0.0064(14)
O13 0.0193(11) 0.0205(12) 0.0191(11) -0.0111(9) -0.0014(9) -0.0029(9)
C13 0.0225(15) 0.0153(15) 0.0148(14) -0.0046(11) -0.0042(12) 0.0012(12)
C23 0.0292(18) 0.0258(18) 0.0223(16) -0.0134(14) -0.0027(14) -0.0021(14)
C33 0.033(2) 0.034(2) 0.0306(19) -0.0210(17) 0.0011(16) 0.0021(16)
C43 0.0249(18) 0.031(2) 0.0310(19) -0.0144(16) 0.0043(15) -0.0004(15)
C53 0.0190(15) 0.0219(17) 0.0292(18) -0.0092(14) -0.0012(13) 0.0013(13)
C63 0.0186(15) 0.0153(15) 0.0171(14) -0.0047(12) -0.0027(12) 0.0004(11)
C73 0.0168(14) 0.0122(14) 0.0158(14) -0.0011(11) -0.0054(11) -0.0007(11)
N73 0.0186(12) 0.0116(12) 0.0160(12) -0.0057(10) -0.0049(10) 0.0014(9)
O73 0.0214(11) 0.0120(10) 0.0161(10) -0.0071(8) 0.0010(8) -0.0024(8)
C83 0.0193(15) 0.0197(16) 0.0290(17) -0.0098(14) -0.0048(13) -0.0031(12)
O14 0.0197(11) 0.0276(13) 0.0283(13) -0.0102(10) -0.0126(10) 0.0040(9)
C14 0.0204(15) 0.0162(15) 0.0193(15) -0.0036(12) -0.0085(12) 0.0001(11)
O24 0.0210(12) 0.0345(14) 0.0365(14) -0.0227(12) -0.0101(10) 0.0021(10)
C24 0.0185(14) 0.0152(14) 0.0161(14) -0.0044(11) -0.0054(11) -0.0011(11)
C34 0.0213(15) 0.0193(16) 0.0238(16) -0.0090(13) -0.0068(13) 0.0036(12)
S34 0.0268(6) 0.0296(7) 0.0264(6) -0.0162(5) -0.0055(5) 0.0003(5)
C44 0.0212(9) 0.0289(10) 0.0353(11) -0.0093(8) -0.0040(7) -0.0031(7)
C44' 0.0268(6) 0.0296(7) 0.0264(6) -0.0162(5) -0.0055(5) 0.0003(5)
S34' 0.0212(9) 0.0289(10) 0.0353(11) -0.0093(8) -0.0040(7) -0.0031(7)
C54 0.0171(14) 0.0176(15) 0.0178(14) -0.0061(12) -0.0037(11) -0.0007(11)
O15 0.0233(12) 0.0258(13) 0.0204(12) -0.0015(10) -0.0092(10) -0.0035(10)
C15 0.040(2) 0.032(2) 0.0288(19) -0.0028(16) -0.0187(17) 0.0008(17)
C25 0.067(3) 0.071(4) 0.028(2) -0.018(2) -0.019(2) 0.010(3)
O16 0.0392(14) 0.0139(12) 0.0422(15) -0.0095(11) -0.0253(12) 0.0029(10)
C16 0.0267(17) 0.0161(16) 0.045(2) -0.0118(15) -0.0138(16) 0.0059(13)
C26 0.047(3) 0.032(2) 0.052(3) 0.004(2) -0.022(2) -0.0019(19)
O17 0.0235(12) 0.0197(12) 0.0238(12) -0.0019(9) -0.0097(10) -0.0064(9)
O123 0.0149(10) 0.0117(10) 0.0143(10) -0.0051(8) -0.0014(8) -0.0024(8)
O1 0.0235(12) 0.0301(14) 0.0437(16) -0.0174(12) -0.0085(11) -0.0050(10)
C1 0.042(2) 0.032(2) 0.040(2) -0.0206(18) 0.0016(18) -0.0098(17)
C2 0.046(3) 0.034(2) 0.057(3) -0.012(2) -0.026(2) 0.0005(19)

loop_
_atom_type_symbol
_atom_type_description
_atom_type_scat_dispersion_real
_atom_type_scat_dispersion_imag
_atom_type_scat_source
C C 0.0033 0.0016 'International Tables Vol C Tables 4.2.6.8 and 6.1.1.4'
N N 0.0061 0.0033 'International Tables Vol C Tables 4.2.6.8 and 6.1.1.4'
O O 0.0106 0.0060 'International Tables Vol C Tables 4.2.6.8 and 6.1.1.4'
S S 0.1246 0.1234 'International Tables Vol C Tables 4.2.6.8 and 6.1.1.4'
Mn Mn 0.3368 0.7283 'International Tables Vol C Tables 4.2.6.8 and 6.1.1.4'
H H 0.0000 0.0000 'International Tables Vol C Tables 4.2.6.8 and 6.1.1.4'

loop_
_geom_angle_atom_site_label_1
_geom_angle_atom_site_label_2
_geom_angle_atom_site_label_3
_geom_angle
O11 Mn1 O123 175.74(9)
O11 Mn1 O72 91.58(10)
O123 Mn1 O72 91.59(9)
O11 Mn1 N71 88.24(10)
O123 Mn1 N71 88.47(10)
O72 Mn1 N71 177.85(10)
O11 Mn1 O17 95.01(10)
O123 Mn1 O17 87.66(9)
O72 Mn1 O17 93.03(9)
N71 Mn1 O17 89.11(10)
O11 Mn1 O15 94.03(10)
O123 Mn1 O15 83.15(9)
O72 Mn1 O15 89.77(9)
N71 Mn1 O15 88.11(10)
O17 Mn1 O15 170.46(9)
O11 Mn1 Mn2 152.32(7)
O123 Mn1 Mn2 30.12(6)
O72 Mn1 Mn2 61.98(7)
N71 Mn1 Mn2 117.85(8)
O17 Mn1 Mn2 94.51(7)
O15 Mn1 Mn2 78.77(6)
O11 Mn1 Mn3 146.78(7)
O123 Mn1 Mn3 30.59(6)
O72 Mn1 Mn3 121.33(7)
N71 Mn1 Mn3 59.04(8)
O17 Mn1 Mn3 80.03(7)
O15 Mn1 Mn3 90.73(6)
Mn2 Mn1 Mn3 60.690(14)
O123 Mn2 O12 168.85(9)
O123 Mn2 O73 89.93(9)
O12 Mn2 O73 87.71(9)
O123 Mn2 N72 90.35(10)
O12 Mn2 N72 89.69(10)
O73 Mn2 N72 167.88(10)
O123 Mn2 O14 94.93(9)
O12 Mn2 O14 96.22(9)
O73 Mn2 O14 102.98(10)
N72 Mn2 O14 89.06(10)
O123 Mn2 Mn1 30.45(6)
O12 Mn2 Mn1 147.75(7)
O73 Mn2 Mn1 119.61(7)
N72 Mn2 Mn1 59.90(7)
O14 Mn2 Mn1 93.88(7)
O13 Mn3 O123 171.92(10)
O13 Mn3 O71 91.01(10)
O123 Mn3 O71 92.25(9)
O13 Mn3 N73 88.37(10)
O123 Mn3 N73 88.49(10)
O71 Mn3 N73 178.85(10)
O13 Mn3 O16 94.03(10)
O123 Mn3 O16 93.25(9)
O71 Mn3 O16 91.82(10)
N73 Mn3 O16 87.25(10)
O13 Mn3 Mn1 151.56(7)
O123 Mn3 Mn1 30.62(6)
O71 Mn3 Mn1 61.64(6)
N73 Mn3 Mn1 119.11(7)
O16 Mn3 Mn1 94.47(8)
C11 O11 Mn1 125.22(19)
O11 C11 C21 117.4(3)
O11 C11 C61 123.6(3)
C21 C11 C61 119.0(3)
C31 C21 C11 121.3(3)
C31 C21 H21 119.3
C11 C21 H21 119.3
C21 C31 C41 120.2(3)
C21 C31 H31 119.9
C41 C31 H31 119.9
C51 C41 C31 119.3(3)
C51 C41 H41 120.3
C31 C41 H41 120.3
C41 C51 C61 122.3(3)
C41 C51 H51 118.9
C61 C51 H51 118.9
C51 C61 C11 117.9(3)
C51 C61 C71 119.7(3)
C11 C61 C71 122.3(3)
N71 C71 C61 119.5(3)
N71 C71 C81 121.2(3)
C61 C71 C81 119.3(3)
C71 N71 O71 117.3(2)
C71 N71 Mn1 128.3(2)
O71 N71 Mn1 114.35(18)
N71 O71 Mn3 115.83(17)
C71 C81 H81A 109.5
C71 C81 H81B 109.5
H81A C81 H81B 109.5
C71 C81 H81C 109.5
H81A C81 H81C 109.5
H81B C81 H81C 109.5
C12 O12 Mn2 119.24(19)
O12 C12 C22 117.5(3)
O12 C12 C62 122.2(3)
C22 C12 C62 120.2(3)
C32 C22 C12 120.2(3)
C32 C22 H22 119.9
C12 C22 H22 119.9
C42 C32 C22 120.2(3)
C42 C32 H32 119.9
C22 C32 H32 119.9
C52 C42 C32 119.6(3)
C52 C42 H42 120.2
C32 C42 H42 120.2
C42 C52 C62 121.8(3)
C42 C52 H52 119.1
C62 C52 H52 119.1
C12 C62 C52 117.9(3)
C12 C62 C72 123.3(3)
C52 C62 C72 118.8(3)
N72 C72 C62 119.6(3)
N72 C72 C82 119.9(3)
C62 C72 C82 120.5(3)
C72 N72 O72 116.8(2)
C72 N72 Mn2 126.3(2)
O72 N72 Mn2 116.39(17)
N72 O72 Mn1 116.60(16)
C72 C82 H82A 109.5
C72 C82 H82B 109.5
H82A C82 H82B 109.5
C72 C82 H82C 109.5
H82A C82 H82C 109.5
H82B C82 H82C 109.5
C13 O13 Mn3 127.3(2)
O13 C13 C23 116.4(3)
O13 C13 C63 124.7(3)
C23 C13 C63 118.9(3)
C33 C23 C13 121.1(3)
C33 C23 H23 119.4
C13 C23 H23 119.4
C23 C33 C43 120.4(3)
C23 C33 H33 119.8
C43 C33 H33 119.8
C53 C43 C33 119.4(3)
C53 C43 H43 120.3
C33 C43 H43 120.3
C43 C53 C63 122.1(3)
C43 C53 H53 119.0
C63 C53 H53 119.0
C13 C63 C53 118.0(3)
C13 C63 C73 122.8(3)
C53 C63 C73 118.7(3)
N73 C73 C63 118.7(3)
N73 C73 C83 120.2(3)
C63 C73 C83 121.1(3)
C73 N73 O73 116.2(3)
C73 N73 Mn3 127.8(2)
O73 N73 Mn3 115.54(18)
N73 O73 Mn2 117.35(17)
C73 C83 H83A 109.5
C73 C83 H83B 109.5
H83A C83 H83B 109.5
C73 C83 H83C 109.5
H83A C83 H83C 109.5
H83B C83 H83C 109.5
C14 O14 Mn2 138.8(2)
O24 C14 O14 124.3(3)
O24 C14 C24 118.8(3)
O14 C14 C24 116.9(3)
C34 C24 C54 112.3(3)
C34 C24 C14 123.3(3)
C54 C24 C14 124.4(3)
C24 C34 S34 111.9(2)
C24 C34 H34 124.0
S34 C34 H34 124.0
C34 S34 C44 99.58(14)
C54 C44 S34 102.98(16)
C54 C44 H44A 128.5
S34 C44 H44A 128.5
C24 C54 C44 113.1(2)
C24 C54 H54 123.4
C44 C54 H54 123.4
C15 O15 Mn1 132.9(2)
C15 O15 H15O 109(3)
Mn1 O15 H15O 108(3)
O15 C15 C25 114.5(3)
O15 C15 H15A 108.6
C25 C15 H15A 108.6
O15 C15 H15B 108.6
C25 C15 H15B 108.6
H15A C15 H15B 107.6
C15 C25 H25A 109.5
C15 C25 H25B 109.5
H25A C25 H25B 109.5
C15 C25 H25C 109.5
H25A C25 H25C 109.5
H25B C25 H25C 109.5
C16 O16 Mn3 131.0(2)
C16 O16 H16O 113.2
Mn3 O16 H16O 115.7
O16 C16 C26 112.9(3)
O16 C16 H16A 109.0
C26 C16 H16A 109.0
O16 C16 H16B 109.0
C26 C16 H16B 109.0
H16A C16 H16B 107.8
C16 C26 H26A 109.5
C16 C26 H26B 109.5
H26A C26 H26B 109.5
C16 C26 H26C 109.5
H26A C26 H26C 109.5
H26B C26 H26C 109.5
Mn1 O17 H17A 110(3)
Mn1 O17 H17B 133(3)
H17A O17 H17B 108(4)
Mn2 O123 Mn3 121.73(11)
Mn2 O123 Mn1 119.43(10)
Mn3 O123 Mn1 118.79(11)
C1 O1 H1O 103.8
O1 C1 C2 112.5(3)
O1 C1 H1A 109.1
C2 C1 H1A 109.1
O1 C1 H1B 109.1
C2 C1 H1B 109.1
H1A C1 H1B 107.8
C1 C2 H2A 109.5
C1 C2 H2B 109.5
H2A C2 H2B 109.5
C1 C2 H2C 109.5
H2A C2 H2C 109.5
H2B C2 H2C 109.5

loop_
_geom_bond_atom_site_label_1
_geom_bond_atom_site_label_2
_geom_bond_distance
Mn1 O11 1.853(2)
Mn1 O123 1.882(2)
Mn1 O72 1.938(2)
Mn1 N71 2.011(3)
Mn1 O17 2.189(2)
Mn1 O15 2.317(2)
Mn1 Mn2 3.2336(7)
Mn1 Mn3 3.2375(6)
Mn2 O123 1.863(2)
Mn2 O12 1.906(2)
Mn2 O73 1.909(2)
Mn2 N72 2.009(2)
Mn2 O14 2.135(2)
Mn3 O13 1.860(2)
Mn3 O123 1.880(2)
Mn3 O71 1.904(2)
Mn3 N73 1.988(3)
Mn3 O16 2.190(2)
O11 C11 1.330(4)
C11 C21 1.405(4)
C11 C61 1.415(4)
C21 C31 1.375(5)
C21 H21 0.9500
C31 C41 1.389(5)
C31 H31 0.9500
C41 C51 1.372(5)
C41 H41 0.9500
C51 C61 1.410(4)
C51 H51 0.9500
C61 C71 1.477(4)
C71 N71 1.295(4)
C71 C81 1.500(4)
N71 O71 1.382(3)
C81 H81A 0.9800
C81 H81B 0.9800
C81 H81C 0.9800
O12 C12 1.356(3)
C12 C22 1.399(4)
C12 C62 1.403(4)
C22 C32 1.392(4)
C22 H22 0.9500
C32 C42 1.384(5)
C32 H32 0.9500
C42 C52 1.379(5)
C42 H42 0.9500
C52 C62 1.406(4)
C52 H52 0.9500
C62 C72 1.473(4)
C72 N72 1.301(4)
C72 C82 1.502(4)
N72 O72 1.363(3)
C82 H82A 0.9800
C82 H82B 0.9800
C82 H82C 0.9800
O13 C13 1.326(4)
C13 C23 1.407(4)
C13 C63 1.412(5)
C23 C33 1.380(5)
C23 H23 0.9500
C33 C43 1.384(6)
C33 H33 0.9500
C43 C53 1.374(5)
C43 H43 0.9500
C53 C63 1.414(4)
C53 H53 0.9500
C63 C73 1.471(4)
C73 N73 1.298(4)
C73 C83 1.492(4)
N73 O73 1.397(3)
C83 H83A 0.9800
C83 H83B 0.9800
C83 H83C 0.9800
O14 C14 1.278(4)
C14 O24 1.253(4)
C14 C24 1.489(4)
C24 C34 1.385(4)
C24 C54 1.404(4)
C34 S34 1.653(4)
C34 H34 0.9500
S34 C44 1.686(2)
C44 C54 1.566(4)
C44 H44A 0.9500
C54 H54 0.9500
O15 C15 1.422(4)
O15 H15O 0.821(19)
C15 C25 1.469(6)
C15 H15A 0.9900
C15 H15B 0.9900
C25 H25A 0.9800
C25 H25B 0.9800
C25 H25C 0.9800
O16 C16 1.424(4)
O16 H16O 0.8439
C16 C26 1.494(6)
C16 H16A 0.9900
C16 H16B 0.9900
C26 H26A 0.9800
C26 H26B 0.9800
C26 H26C 0.9800
O17 H17A 0.830(19)
O17 H17B 0.831(18)
O1 C1 1.424(5)
O1 H1O 0.8162
C1 C2 1.498(6)
C1 H1A 0.9900
C1 H1B 0.9900
C2 H2A 0.9800
C2 H2B 0.9800
C2 H2C 0.9800
